data_4128509
loop_
_publ_author_name
'Ma, Jian-Xin'
'Li, Jian'
'Chen, Yi-Fan'
'Ning, Rui'
'Ao, Yu-Fei'
'Liu, Jun-Min'
'Sun, Junliang'
'Wang, De-Xian'
'Wang, Qi-Qiang'

_publ_section_title
;
 Cage Based Crystalline Covalent Organic Frameworks.
;
_journal_issue 9
_journal_name_full 'Journal of the American Chemical Society'
_journal_page_first 3843
_journal_page_last 3848
_journal_paper_doi 10.1021/jacs.9b00665
_journal_volume 141
_journal_year 2019
_chemical_formula_moiety 'C60 H36 N12 O6, C4 H10 O, 2(C7 H8)'
_chemical_formula_sum 'C78 H62 N12 O7'
_chemical_formula_weight 1279.39
_space_group_crystal_system monoclinic
_space_group_IT_number 14
_space_group_name_Hall '-P 2yn'
_space_group_name_H-M_alt 'P 1 21/n 1'
_atom_sites_solution_hydrogens geom
_audit_creation_date 2018-05-21
_audit_creation_method
;
Olex2 1.2
(compiled 2018.04.26 svn.r3504 for OlexSys, GUI svn.r5492)
;
_cell_angle_alpha 90
_cell_angle_beta 108.050(6)
_cell_angle_gamma 90
_cell_formula_units_Z 4
_cell_length_a 13.9724(7)
_cell_length_b 29.8124(9)
_cell_length_c 16.4699(9)
_cell_measurement_reflns_used 9800
_cell_measurement_temperature 173(2)
_cell_measurement_theta_max 30.7050
_cell_measurement_theta_min 1.7920
_cell_volume 6522.9(6)
_computing_cell_refinement 'CrysAlisPro 1.171.39.9d (Rigaku OD, 2015)'
_computing_data_collection 'CrystalClear (Rigaku Inc., 2007)'
_computing_data_reduction 'CrysAlisPro 1.171.39.9d (Rigaku OD, 2015)'
_computing_molecular_graphics 'Olex2 (Dolomanov et al., 2009)'
_computing_publication_material 'Olex2 (Dolomanov et al., 2009)'
_computing_structure_refinement 'ShelXL (Sheldrick, 2015)'
_computing_structure_solution 'ShelXT (Sheldrick, 2015)'
_diffrn_ambient_temperature 173(2)
_diffrn_measured_fraction_theta_full 0.999
_diffrn_measured_fraction_theta_max 0.999
_diffrn_measurement_device_type 'MM007-HF CCD(Saturn 724+)'
_diffrn_measurement_method '\w scans at fixed \c = 45\%'
_diffrn_radiation_type MoK\a
_diffrn_radiation_wavelength 0.71073
_diffrn_reflns_av_R_equivalents 0.0769
_diffrn_reflns_av_unetI/netI 0.1044
_diffrn_reflns_Laue_measured_fraction_full 0.999
_diffrn_reflns_Laue_measured_fraction_max 0.999
_diffrn_reflns_limit_h_max 16
_diffrn_reflns_limit_h_min -16
_diffrn_reflns_limit_k_max 35
_diffrn_reflns_limit_k_min -35
_diffrn_reflns_limit_l_max 19
_diffrn_reflns_limit_l_min -19
_diffrn_reflns_number 36441
_diffrn_reflns_point_group_measured_fraction_full 0.999
_diffrn_reflns_point_group_measured_fraction_max 0.999
_diffrn_reflns_theta_full 24.999
_diffrn_reflns_theta_max 24.999
_diffrn_reflns_theta_min 1.675
_exptl_absorpt_coefficient_mu 0.086
_exptl_absorpt_correction_T_max 1.0000
_exptl_absorpt_correction_T_min 0.7419
_exptl_absorpt_correction_type multi-scan
_exptl_absorpt_process_details 'CrystalClear (Rigaku Inc., 2007)'
_exptl_crystal_colour yellow
_exptl_crystal_colour_primary yellow
_exptl_crystal_density_diffrn 1.303
_exptl_crystal_description Plate
_exptl_crystal_F_000 2680
_exptl_crystal_size_max 0.425
_exptl_crystal_size_mid 0.276
_exptl_crystal_size_min 0.056
_refine_diff_density_max 0.490
_refine_diff_density_min -0.486
_refine_diff_density_rms 0.062
_refine_ls_extinction_method none
_refine_ls_goodness_of_fit_ref 1.007
_refine_ls_hydrogen_treatment constr
_refine_ls_matrix_type full
_refine_ls_number_parameters 943
_refine_ls_number_reflns 11487
_refine_ls_number_restraints 334
_refine_ls_restrained_S_all 1.009
_refine_ls_R_factor_all 0.1556
_refine_ls_R_factor_gt 0.0823
_refine_ls_shift/su_max 0.000
_refine_ls_shift/su_mean 0.000
_refine_ls_structure_factor_coef Fsqd
_refine_ls_weighting_details 'w=1/[\s^2^(Fo^2^)+(0.1072P)^2^+4.8427P] where P=(Fo^2^+2Fc^2^)/3'
_refine_ls_weighting_scheme calc
_refine_ls_wR_factor_gt 0.1988
_refine_ls_wR_factor_ref 0.2385
_reflns_Friedel_coverage 0.000
_reflns_number_gt 6397
_reflns_number_total 11487
_reflns_threshold_expression 'I > 2\s(I)'
_cod_data_source_file ja9b00665_si_002.cif
_cod_data_source_block mx5995f
_cod_database_code 4128509
_shelx_shelxl_version_number 2016/6
_shelx_space_group_comment
;
The symmetry employed for this shelxl refinement is uniquely defined
by the following loop, which should always be used as a source of
symmetry information in preference to the above space-group names.
They are only intended as comments.
;
_olex2_refinement_description
;
1. Fixed Uiso
 At 1.2 times of:
  All C(H) groups, All C(H,H) groups
 At 1.5 times of:
  All C(H,H,H) groups
2. Restrained distances
 C78-C73 = C78-C77 = C77-C76 = C76-C75 = C75-C74 = C74-C73
 1.38 with sigma of 0.01
 C76A-C75A = C77A-C76A = C78A-C77A = C78A-C73A = C74A-C73A = C75A-C74A
 1.38 with sigma of 0.01
 C73A-C72A = C73-C72
 1.51 with sigma of 0.01
 C66-C65
 1.51 with sigma of 0.01
 C67-C66 = C68-C67 = C69-C68 = C70-C69 = C71-C70 = C71-C66
 1.38 with sigma of 0.001
3. Rigid bond restraints
 C71, C66
 with sigma for 1-2 distances of 0.01 and sigma for 1-3 distances of 0.01
4. Uiso/Uaniso restraints and constraints
C72 \\sim C73 \\sim C74 \\sim C75 \\sim C76 \\sim C77 \\sim C78 \\sim C73A
\\sim C72A \\sim C74A \\sim C78A \\sim C76A \\sim C77A \\sim C75A: within 1.7A
with sigma of 0.02 and sigma for terminal atoms of 0.04
Uanis(C72) \\sim Ueq, Uanis(C73) \\sim Ueq, Uanis(C74) \\sim Ueq, Uanis(C75)
\\sim Ueq, Uanis(C76) \\sim Ueq, Uanis(C77) \\sim Ueq, Uanis(C78) \\sim Ueq,
Uanis(C73A) \\sim Ueq, Uanis(C74A) \\sim Ueq, Uanis(C78A) \\sim Ueq,
Uanis(C76A) \\sim Ueq, Uanis(C77A) \\sim Ueq, Uanis(C75A) \\sim Ueq,
Uanis(C72A) \\sim Ueq: with sigma of 0.01 and sigma for terminal atoms of 0.02
Uanis(C65) \\sim Ueq, Uanis(C66) \\sim Ueq, Uanis(C67) \\sim Ueq, Uanis(C68)
\\sim Ueq, Uanis(C69) \\sim Ueq, Uanis(C70) \\sim Ueq, Uanis(C71) \\sim Ueq:
with sigma of 0.005 and sigma for terminal atoms of 0.01
5. Others
 Sof(C73A)=Sof(C72A)=Sof(H72D)=Sof(H72E)=Sof(H72F)=Sof(C74A)=Sof(H74A)=
 Sof(C78A)=Sof(H78A)=Sof(C76A)=Sof(H76A)=Sof(C77A)=Sof(H77A)=Sof(C75A)=
 Sof(H75A)=1-FVAR(1)
 Sof(C72)=Sof(H72A)=Sof(H72B)=Sof(H72C)=Sof(C73)=Sof(C74)=Sof(H74)=Sof(C75)=
 Sof(H75)=Sof(C76)=Sof(H76)=Sof(C77)=Sof(H77)=Sof(C78)=Sof(H78)=FVAR(1)
6.a Secondary CH2 refined with riding coordinates:
 C62(H62A,H62B), C63(H63A,H63B)
6.b Aromatic/amide H refined with riding coordinates:
 C2(H2), C3(H3), C4(H4), C5(H5), C6(H6), C7(H7), C9(H9), C10(H10), C12(H12),
 C13(H13), C18(H18), C20(H20), C22(H22), C27(H27), C28(H28), C30(H30), C31(H31),
  C32(H32), C34(H34), C35(H35), C36(H36), C37(H37), C38(H38), C43(H43),
 C45(H45), C47(H47), C49(H49), C50(H50), C52(H52), C53(H53), C54(H54), C56(H56),
  C57(H57), C58(H58), C59(H59), C60(H60), C67(H67), C68(H68), C69(H69),
 C70(H70), C71(H71), C74(H74), C75(H75), C76(H76), C77(H77), C78(H78),
 C74A(H74A), C78A(H78A), C76A(H76A), C77A(H77A), C75A(H75A)
6.c Idealised Me refined as rotating group:
 C61(H61A,H61B,H61C), C64(H64A,H64B,H64C), C65(H65A,H65B,H65C), C72(H72A,H72B,
 H72C), C72A(H72D,H72E,H72F)
;
_olex2_submission_special_instructions 'No special instructions were received'

loop_
_space_group_symop_operation_xyz
'x, y, z'
'-x+1/2, y+1/2, -z+1/2'
'-x, -y, -z'
'x-1/2, -y-1/2, z-1/2'

loop_
_atom_site_label
_atom_site_type_symbol
_atom_site_fract_x
_atom_site_fract_y
_atom_site_fract_z
_atom_site_U_iso_or_equiv
_atom_site_adp_type
_atom_site_occupancy
_atom_site_site_symmetry_order
_atom_site_calc_flag
_atom_site_refinement_flags_posn
_atom_site_refinement_flags_adp
_atom_site_refinement_flags_occupancy
_atom_site_disorder_assembly
_atom_site_disorder_group
O1 O 0.3861(2) 0.38339(10) 0.36194(18) 0.0414(8) Uani 1 1 d . . . . .
O2 O 0.6838(2) 0.31943(9) 0.35912(17) 0.0340(7) Uani 1 1 d . . . . .
O3 O 0.7278(2) 0.25789(9) 0.63713(18) 0.0356(7) Uani 1 1 d . . . . .
O4 O 0.4344(2) 0.32522(9) 0.64173(19) 0.0379(7) Uani 1 1 d . . . . .
O5 O 0.5664(2) 0.46959(8) 0.60765(19) 0.0359(7) Uani 1 1 d . . . . .
O6 O 0.86309(19) 0.40261(9) 0.61123(17) 0.0331(7) Uani 1 1 d . . . . .
N1 N 0.1977(3) 0.31458(14) -0.2017(2) 0.0463(10) Uani 1 1 d . . . . .
N2 N 0.4006(3) 0.35671(11) 0.2388(2) 0.0370(9) Uani 1 1 d . . . . .
N3 N 0.5386(3) 0.35190(11) 0.3668(2) 0.0334(8) Uani 1 1 d . . . . .
N4 N 0.5536(3) 0.32162(11) 0.2377(2) 0.0332(8) Uani 1 1 d . . . . .
N5 N 0.5819(2) 0.29410(11) 0.6350(2) 0.0315(8) Uani 1 1 d . . . . .
N6 N 0.4816(2) 0.26010(11) 0.7113(2) 0.0331(8) Uani 1 1 d . . . . .
N7 N 0.6353(2) 0.22583(11) 0.7109(2) 0.0318(8) Uani 1 1 d . . . . .
N8 N 0.3797(3) 0.05749(11) 0.8900(2) 0.0366(9) Uani 1 1 d . . . . .
N9 N 0.7109(2) 0.43309(10) 0.6074(2) 0.0306(8) Uani 1 1 d . . . . .
N10 N 0.7130(2) 0.50240(11) 0.6793(2) 0.0322(8) Uani 1 1 d . . . . .
N11 N 0.8668(2) 0.46787(11) 0.6810(2) 0.0320(8) Uani 1 1 d . . . . .
N12 N 0.9806(3) 0.66520(12) 0.9659(2) 0.0446(10) Uani 1 1 d . . . . .
C1 C 0.1651(3) 0.30671(16) -0.2910(3) 0.0441(12) Uani 1 1 d . . . . .
C2 C 0.2276(4) 0.2915(2) -0.3345(3) 0.078(2) Uani 1 1 d . . . . .
H2 H 0.294169 0.284630 -0.304962 0.094 Uiso 1 1 calc R . . . .
C3 C 0.1924(4) 0.2864(2) -0.4221(4) 0.0785(19) Uani 1 1 d . . . . .
H3 H 0.234722 0.274668 -0.450618 0.094 Uiso 1 1 calc R . . . .
C4 C 0.0965(4) 0.29830(16) -0.4675(3) 0.0481(12) Uani 1 1 d . . . . .
H4 H 0.073810 0.295574 -0.526652 0.058 Uiso 1 1 calc R . . . .
C5 C 0.0347(4) 0.31418(17) -0.4248(3) 0.0600(15) Uani 1 1 d . . . . .
H5 H -0.031048 0.322218 -0.454770 0.072 Uiso 1 1 calc R . . . .
C6 C 0.0693(4) 0.31853(16) -0.3362(3) 0.0526(13) Uani 1 1 d . . . . .
H6 H 0.026357 0.329627 -0.307649 0.063 Uiso 1 1 calc R . . . .
C7 C 0.2754(4) 0.29640(17) -0.1555(3) 0.0522(13) Uani 1 1 d . . . . .
H7 H 0.306542 0.275112 -0.180097 0.063 Uiso 1 1 calc R . . . .
C8 C 0.3211(3) 0.30649(15) -0.0645(3) 0.0429(12) Uani 1 1 d . . . . .
C9 C 0.4069(4) 0.28450(17) -0.0171(3) 0.0609(15) Uani 1 1 d . . . . .
H9 H 0.434499 0.262499 -0.043164 0.073 Uiso 1 1 calc R . . . .
C10 C 0.4531(4) 0.29429(17) 0.0681(3) 0.0566(14) Uani 1 1 d . . . . .
H10 H 0.511961 0.279483 0.098162 0.068 Uiso 1 1 calc R . . . .
C11 C 0.4125(3) 0.32560(15) 0.1081(3) 0.0383(11) Uani 1 1 d . . . . .
C12 C 0.3258(3) 0.34817(17) 0.0608(3) 0.0491(13) Uani 1 1 d . . . . .
H12 H 0.297856 0.369893 0.087116 0.059 Uiso 1 1 calc R . . . .
C13 C 0.2809(3) 0.33883(17) -0.0242(3) 0.0470(12) Uani 1 1 d . . . . .
H13 H 0.223285 0.354325 -0.054898 0.056 Uiso 1 1 calc R . . . .
C14 C 0.4589(3) 0.33548(14) 0.1999(3) 0.0362(10) Uani 1 1 d . . . . .
C15 C 0.5875(3) 0.33159(13) 0.3196(3) 0.0318(10) Uani 1 1 d . . . . .
C16 C 0.4455(3) 0.36312(14) 0.3210(3) 0.0359(10) Uani 1 1 d . . . . .
C17 C 0.4268(3) 0.38818(13) 0.4505(3) 0.0318(10) Uani 1 1 d . . . . .
C18 C 0.4119(3) 0.35406(13) 0.5014(3) 0.0333(10) Uani 1 1 d . . . . .
H18 H 0.376657 0.328294 0.477795 0.040 Uiso 1 1 calc R . . . .
C19 C 0.4509(3) 0.35935(13) 0.5880(3) 0.0301(10) Uani 1 1 d . . . . .
C20 C 0.5024(3) 0.39720(13) 0.6254(3) 0.0292(9) Uani 1 1 d . . . . .
H20 H 0.527265 0.400364 0.684375 0.035 Uiso 1 1 calc R . . . .
C21 C 0.5156(3) 0.43035(12) 0.5707(3) 0.0297(10) Uani 1 1 d . . . . .
C22 C 0.4784(3) 0.42686(13) 0.4840(3) 0.0316(10) Uani 1 1 d . . . . .
H22 H 0.487448 0.449729 0.448692 0.038 Uiso 1 1 calc R . . . .
C23 C 0.6677(3) 0.46820(13) 0.6322(3) 0.0300(10) Uani 1 1 d . . . . .
C24 C 0.8104(3) 0.43591(13) 0.6338(3) 0.0295(10) Uani 1 1 d . . . . .
C25 C 0.8132(3) 0.50062(13) 0.7030(3) 0.0289(9) Uani 1 1 d . . . . .
C26 C 0.8690(3) 0.53659(13) 0.7607(2) 0.0295(10) Uani 1 1 d . . . . .
C27 C 0.8163(3) 0.57121(13) 0.7846(3) 0.0319(10) Uani 1 1 d . . . . .
H27 H 0.746408 0.571978 0.763978 0.038 Uiso 1 1 calc R . . . .
C28 C 0.8682(3) 0.60426(13) 0.8388(3) 0.0354(10) Uani 1 1 d . . . . .
H28 H 0.832940 0.627617 0.853816 0.042 Uiso 1 1 calc R . . . .
C29 C 0.9716(3) 0.60328(13) 0.8712(3) 0.0340(10) Uani 1 1 d . . . . .
C30 C 1.0245(3) 0.56912(14) 0.8460(3) 0.0349(10) Uani 1 1 d . . . . .
H30 H 1.094464 0.568663 0.866385 0.042 Uiso 1 1 calc R . . . .
C31 C 0.9734(3) 0.53592(14) 0.7908(3) 0.0340(10) Uani 1 1 d . . . . .
H31 H 1.008879 0.513253 0.773924 0.041 Uiso 1 1 calc R . . . .
C32 C 1.0267(3) 0.63652(14) 0.9342(3) 0.0402(11) Uani 1 1 d . . . . .
H32 H 1.096702 0.636677 0.951254 0.048 Uiso 1 1 calc R . . . .
C33 C 1.0373(3) 0.69538(15) 1.0294(3) 0.0436(12) Uani 1 1 d . . . . .
C34 C 1.0001(4) 0.70450(16) 1.0980(3) 0.0476(12) Uani 1 1 d . . . . .
H34 H 0.940450 0.691313 1.099805 0.057 Uiso 1 1 calc R . . . .
C35 C 1.0520(4) 0.73294(14) 1.1622(3) 0.0461(12) Uani 1 1 d . . . . .
H35 H 1.028197 0.738400 1.208059 0.055 Uiso 1 1 calc R . . . .
C36 C 1.1398(4) 0.75356(15) 1.1590(3) 0.0469(12) Uani 1 1 d . . . . .
H36 H 1.174512 0.772902 1.202483 0.056 Uiso 1 1 calc R . . . .
C37 C 1.1750(4) 0.74521(15) 1.0913(3) 0.0484(12) Uani 1 1 d . . . . .
H37 H 1.233909 0.759025 1.089235 0.058 Uiso 1 1 calc R . . . .
C38 C 1.1238(4) 0.71637(15) 1.0257(3) 0.0456(12) Uani 1 1 d . . . . .
H38 H 1.147748 0.711301 0.979705 0.055 Uiso 1 1 calc R . . . .
C39 C 0.5030(3) 0.29177(13) 0.6630(3) 0.0319(10) Uani 1 1 d . . . . .
C40 C 0.5508(3) 0.22770(13) 0.7333(3) 0.0292(9) Uani 1 1 d . . . . .
C41 C 0.6443(3) 0.25966(13) 0.6616(3) 0.0297(10) Uani 1 1 d . . . . .
C42 C 0.7411(3) 0.29330(13) 0.5853(3) 0.0306(10) Uani 1 1 d . . . . .
C43 C 0.7943(3) 0.33049(13) 0.6238(3) 0.0314(10) Uani 1 1 d . . . . .
H43 H 0.820881 0.332461 0.682951 0.038 Uiso 1 1 calc R . . . .
C44 C 0.8070(3) 0.36503(13) 0.5714(3) 0.0308(10) Uani 1 1 d . . . . .
C45 C 0.7711(3) 0.36214(13) 0.4842(3) 0.0289(10) Uani 1 1 d . . . . .
H45 H 0.781317 0.385270 0.449906 0.035 Uiso 1 1 calc R . . . .
C46 C 0.7194(3) 0.32403(13) 0.4488(3) 0.0277(9) Uani 1 1 d . . . . .
C47 C 0.7038(3) 0.28905(13) 0.4982(3) 0.0287(10) Uani 1 1 d . . . . .
H47 H 0.669204 0.263402 0.473215 0.034 Uiso 1 1 calc R . . . .
C48 C 0.5322(3) 0.18964(13) 0.7844(3) 0.0313(10) Uani 1 1 d . . . . .
C49 C 0.4363(3) 0.18255(14) 0.7901(3) 0.0342(10) Uani 1 1 d . . . . .
H49 H 0.385849 0.203665 0.768303 0.041 Uiso 1 1 calc R . . . .
C50 C 0.4161(3) 0.14384(13) 0.8286(3) 0.0365(11) Uani 1 1 d . . . . .
H50 H 0.351231 0.138691 0.830685 0.044 Uiso 1 1 calc R . . . .
C51 C 0.4911(3) 0.11275(13) 0.8638(3) 0.0306(10) Uani 1 1 d . . . . .
C52 C 0.5887(3) 0.12154(13) 0.8625(3) 0.0334(10) Uani 1 1 d . . . . .
H52 H 0.640374 0.101739 0.888969 0.040 Uiso 1 1 calc R . . . .
C53 C 0.6094(3) 0.15924(13) 0.8224(3) 0.0316(10) Uani 1 1 d . . . . .
H53 H 0.674368 0.164445 0.820671 0.038 Uiso 1 1 calc R . . . .
C54 C 0.4684(3) 0.06879(14) 0.8941(3) 0.0355(10) Uani 1 1 d . . . . .
H54 H 0.520724 0.048695 0.916822 0.043 Uiso 1 1 calc R . . . .
C55 C 0.3593(3) 0.01244(14) 0.9070(3) 0.0376(11) Uani 1 1 d . . . . .
C56 C 0.2799(4) 0.00462(16) 0.9395(3) 0.0484(12) Uani 1 1 d . . . . .
H56 H 0.245691 0.028791 0.953154 0.058 Uiso 1 1 calc R . . . .
C57 C 0.2516(4) -0.03831(18) 0.9517(3) 0.0561(14) Uani 1 1 d . . . . .
H57 H 0.199447 -0.043010 0.974720 0.067 Uiso 1 1 calc R . . . .
C58 C 0.3000(4) -0.07453(17) 0.9299(3) 0.0556(14) Uani 1 1 d . . . . .
H58 H 0.279448 -0.103619 0.936310 0.067 Uiso 1 1 calc R . . . .
C59 C 0.3789(4) -0.06708(17) 0.8985(3) 0.0599(14) Uani 1 1 d . . . . .
H59 H 0.413033 -0.091395 0.885257 0.072 Uiso 1 1 calc R . . . .
C60 C 0.4083(4) -0.02430(14) 0.8864(3) 0.0468(12) Uani 1 1 d . . . . .
H60 H 0.461269 -0.019915 0.864311 0.056 Uiso 1 1 calc R . . . .
O7 O 0.5850(3) 0.38619(15) 0.8341(3) 0.0835(13) Uani 1 1 d . . . . .
C61 C 0.7491(5) 0.3761(3) 0.8256(4) 0.094(2) Uani 1 1 d . . . . .
H61A H 0.723459 0.378179 0.764500 0.141 Uiso 1 1 calc GR . . . .
H61B H 0.806212 0.356404 0.841489 0.141 Uiso 1 1 calc GR . . . .
H61C H 0.769129 0.405389 0.849148 0.141 Uiso 1 1 calc GR . . . .
C62 C 0.6700(5) 0.3584(2) 0.8590(4) 0.085(2) Uani 1 1 d . . . . .
H62A H 0.651681 0.328295 0.837238 0.103 Uiso 1 1 calc R . . . .
H62B H 0.695318 0.356798 0.920810 0.103 Uiso 1 1 calc R . . . .
C63 C 0.5031(5) 0.3708(3) 0.8604(5) 0.093(2) Uani 1 1 d . . . . .
H63A H 0.523723 0.368157 0.922108 0.111 Uiso 1 1 calc R . . . .
H63B H 0.481655 0.341456 0.836026 0.111 Uiso 1 1 calc R . . . .
C64 C 0.4186(5) 0.4032(3) 0.8311(5) 0.117(3) Uani 1 1 d . . . . .
H64A H 0.395754 0.404257 0.769874 0.175 Uiso 1 1 calc GR . . . .
H64B H 0.441267 0.432499 0.853245 0.175 Uiso 1 1 calc GR . . . .
H64C H 0.364315 0.393954 0.851438 0.175 Uiso 1 1 calc GR . . . .
C65 C 0.6869(6) 0.3875(3) 0.1334(6) 0.136(3) Uani 1 1 d D U . . .
H65A H 0.753021 0.391805 0.173022 0.205 Uiso 1 1 calc GR . . . .
H65B H 0.687744 0.394529 0.076722 0.205 Uiso 1 1 calc GR . . . .
H65C H 0.666901 0.356819 0.135414 0.205 Uiso 1 1 calc GR . . . .
C66 C 0.6102(5) 0.4192(2) 0.1580(4) 0.090(2) Uani 1 1 d D U . . .
C67 C 0.6298(7) 0.4382(3) 0.2377(5) 0.141(3) Uani 1 1 d D U . . .
H67 H 0.691642 0.433494 0.279082 0.170 Uiso 1 1 calc R . . . .
C68 C 0.5576(6) 0.4643(3) 0.2562(6) 0.131(3) Uani 1 1 d D U . . .
H68 H 0.571406 0.475727 0.311117 0.157 Uiso 1 1 calc R . . . .
C69 C 0.4660(6) 0.4741(3) 0.1970(5) 0.120(3) Uani 1 1 d D U . . .
H69 H 0.417366 0.491915 0.208962 0.144 Uiso 1 1 calc R . . . .
C70 C 0.4540(8) 0.4549(4) 0.1183(6) 0.175(4) Uani 1 1 d D U . . .
H70 H 0.393011 0.460428 0.076386 0.210 Uiso 1 1 calc R . . . .
C71 C 0.5216(6) 0.4284(3) 0.0943(5) 0.151(4) Uani 1 1 d D U . . .
H71 H 0.508374 0.417499 0.038993 0.181 Uiso 1 1 calc R . . . .
C72 C 0.203(2) 0.5196(8) 1.0423(13) 0.154(8) Uani 0.527(8) 1 d D U P A 1
H72A H 0.261914 0.509520 1.085935 0.231 Uiso 0.527(8) 1 calc GR . P A 1
H72B H 0.148443 0.522907 1.065897 0.231 Uiso 0.527(8) 1 calc GR . P A 1
H72C H 0.216349 0.548024 1.020558 0.231 Uiso 0.527(8) 1 calc GR . P A 1
C73 C 0.1740(11) 0.4855(5) 0.9700(10) 0.100(4) Uani 0.527(8) 1 d D U P A 1
C74 C 0.2205(15) 0.4823(7) 0.9077(10) 0.102(4) Uani 0.527(8) 1 d D U P A 1
H74 H 0.276806 0.500149 0.913504 0.122 Uiso 0.527(8) 1 calc R . P A 1
C75 C 0.1897(13) 0.4548(6) 0.8380(11) 0.101(4) Uani 0.527(8) 1 d D U P A 1
H75 H 0.220525 0.455162 0.795328 0.121 Uiso 0.527(8) 1 calc R . P A 1
C76 C 0.1115(11) 0.4269(5) 0.8346(10) 0.096(4) Uani 0.527(8) 1 d D U P A 1
H76 H 0.090294 0.407147 0.788859 0.115 Uiso 0.527(8) 1 calc R . P A 1
C77 C 0.0615(15) 0.4264(7) 0.8954(11) 0.100(5) Uani 0.527(8) 1 d D U P A 1
H77 H 0.010150 0.406060 0.892935 0.120 Uiso 0.527(8) 1 calc R . P A 1
C78 C 0.0924(11) 0.4573(5) 0.9589(11) 0.092(4) Uani 0.527(8) 1 d D U P A 1
H78 H 0.056072 0.459703 0.997432 0.110 Uiso 0.527(8) 1 calc R . P A 1
C73A C 0.1247(12) 0.4499(5) 0.9112(10) 0.093(4) Uani 0.473(8) 1 d D U P A 2
C72A C 0.0439(17) 0.4183(8) 0.8592(14) 0.131(7) Uani 0.473(8) 1 d D U P A 2
H72D H 0.025885 0.426464 0.799947 0.196 Uiso 0.473(8) 1 calc GR . P A 2
H72E H -0.014307 0.420436 0.878207 0.196 Uiso 0.473(8) 1 calc GR . P A 2
H72F H 0.068950 0.388145 0.866423 0.196 Uiso 0.473(8) 1 calc GR . P A 2
C74A C 0.1997(14) 0.4643(7) 0.8792(14) 0.095(4) Uani 0.473(8) 1 d D U P A 2
H74A H 0.205626 0.452086 0.829042 0.114 Uiso 0.473(8) 1 calc R . P A 2
C78A C 0.1287(16) 0.4714(6) 0.9871(11) 0.102(5) Uani 0.473(8) 1 d D U P A 2
H78A H 0.076935 0.463469 1.008711 0.123 Uiso 0.473(8) 1 calc R . P A 2
C76A C 0.2693(14) 0.5147(7) 1.0006(11) 0.123(5) Uani 0.473(8) 1 d D U P A 2
H76A H 0.320016 0.534529 1.028989 0.148 Uiso 0.473(8) 1 calc R . P A 2
C77A C 0.1954(18) 0.5022(8) 1.0364(16) 0.121(6) Uani 0.473(8) 1 d D U P A 2
H77A H 0.191282 0.513439 1.087911 0.145 Uiso 0.473(8) 1 calc R . P A 2
C75A C 0.2662(15) 0.4973(6) 0.9226(12) 0.107(5) Uani 0.473(8) 1 d D U P A 2
H75A H 0.312015 0.508431 0.896926 0.128 Uiso 0.473(8) 1 calc R . P A 2

loop_
_atom_site_aniso_label
_atom_site_aniso_U_11
_atom_site_aniso_U_22
_atom_site_aniso_U_33
_atom_site_aniso_U_23
_atom_site_aniso_U_13
_atom_site_aniso_U_12
O1 0.0369(17) 0.0472(19) 0.0372(19) -0.0029(15) 0.0071(15) 0.0112(14)
O2 0.0376(17) 0.0335(17) 0.0315(17) -0.0018(14) 0.0118(14) 0.0044(13)
O3 0.0373(16) 0.0263(16) 0.0484(19) 0.0138(14) 0.0208(15) 0.0075(13)
O4 0.0392(17) 0.0222(15) 0.058(2) 0.0131(14) 0.0227(15) 0.0035(13)
O5 0.0327(17) 0.0165(15) 0.058(2) -0.0044(14) 0.0131(15) -0.0002(12)
O6 0.0295(15) 0.0240(15) 0.0459(18) -0.0104(13) 0.0119(14) -0.0026(12)
N1 0.041(2) 0.063(3) 0.031(2) 0.003(2) 0.0054(19) -0.001(2)
N2 0.040(2) 0.034(2) 0.035(2) 0.0033(18) 0.0091(18) 0.0014(17)
N3 0.034(2) 0.029(2) 0.035(2) -0.0016(17) 0.0073(17) -0.0007(16)
N4 0.040(2) 0.0269(19) 0.030(2) -0.0007(16) 0.0066(17) -0.0036(16)
N5 0.0291(19) 0.0243(19) 0.042(2) 0.0032(16) 0.0119(17) 0.0015(15)
N6 0.036(2) 0.0227(19) 0.042(2) 0.0063(17) 0.0150(17) 0.0004(16)
N7 0.036(2) 0.0211(18) 0.041(2) 0.0057(16) 0.0155(17) -0.0008(15)
N8 0.047(2) 0.0225(19) 0.047(2) 0.0031(17) 0.0245(19) -0.0008(16)
N9 0.0273(19) 0.0226(18) 0.043(2) 0.0005(16) 0.0124(16) -0.0045(15)
N10 0.034(2) 0.0186(18) 0.042(2) -0.0022(16) 0.0088(17) -0.0010(15)
N11 0.034(2) 0.0255(19) 0.036(2) -0.0038(16) 0.0106(17) -0.0021(16)
N12 0.051(2) 0.035(2) 0.041(2) -0.0079(19) 0.006(2) -0.0007(19)
C1 0.038(3) 0.053(3) 0.041(3) 0.006(2) 0.011(2) -0.001(2)
C2 0.050(3) 0.143(6) 0.040(3) 0.010(4) 0.012(3) 0.019(4)
C3 0.056(4) 0.135(6) 0.051(4) 0.007(4) 0.025(3) 0.022(4)
C4 0.055(3) 0.051(3) 0.038(3) 0.004(2) 0.015(3) -0.002(3)
C5 0.063(3) 0.056(3) 0.051(4) 0.003(3) 0.003(3) 0.022(3)
C6 0.059(3) 0.048(3) 0.047(3) -0.002(3) 0.011(3) 0.011(3)
C7 0.062(3) 0.043(3) 0.043(3) -0.009(2) 0.004(3) 0.005(3)
C8 0.050(3) 0.032(3) 0.038(3) 0.000(2) 0.001(2) -0.002(2)
C9 0.074(4) 0.050(3) 0.047(3) -0.011(3) 0.001(3) 0.024(3)
C10 0.055(3) 0.052(3) 0.048(3) -0.005(3) -0.005(3) 0.016(3)
C11 0.041(3) 0.035(3) 0.037(3) 0.001(2) 0.009(2) -0.002(2)
C12 0.041(3) 0.070(4) 0.036(3) -0.002(3) 0.011(2) 0.010(3)
C13 0.034(3) 0.063(3) 0.041(3) 0.004(3) 0.007(2) 0.002(2)
C14 0.039(3) 0.029(2) 0.039(3) 0.003(2) 0.009(2) -0.004(2)
C15 0.035(2) 0.021(2) 0.039(3) 0.001(2) 0.010(2) -0.0001(18)
C16 0.041(3) 0.028(2) 0.038(3) 0.003(2) 0.011(2) -0.003(2)
C17 0.030(2) 0.028(2) 0.039(3) -0.001(2) 0.011(2) 0.0086(18)
C18 0.030(2) 0.021(2) 0.049(3) -0.004(2) 0.012(2) -0.0006(18)
C19 0.029(2) 0.019(2) 0.044(3) 0.007(2) 0.014(2) 0.0047(17)
C20 0.028(2) 0.026(2) 0.033(2) 0.000(2) 0.0089(19) 0.0055(18)
C21 0.026(2) 0.017(2) 0.047(3) -0.002(2) 0.013(2) 0.0008(17)
C22 0.035(2) 0.020(2) 0.042(3) 0.008(2) 0.015(2) 0.0067(18)
C23 0.031(2) 0.020(2) 0.039(3) 0.001(2) 0.010(2) 0.0003(18)
C24 0.043(3) 0.019(2) 0.032(2) -0.0011(19) 0.019(2) -0.0029(19)
C25 0.034(2) 0.022(2) 0.031(2) 0.0031(19) 0.0098(19) -0.0031(18)
C26 0.039(2) 0.020(2) 0.029(2) 0.0040(18) 0.009(2) -0.0022(18)
C27 0.034(2) 0.024(2) 0.036(3) -0.001(2) 0.009(2) -0.0004(19)
C28 0.046(3) 0.023(2) 0.037(3) -0.004(2) 0.012(2) 0.001(2)
C29 0.041(3) 0.024(2) 0.034(3) -0.003(2) 0.008(2) -0.0030(19)
C30 0.033(2) 0.032(2) 0.038(3) -0.001(2) 0.009(2) -0.001(2)
C31 0.038(3) 0.028(2) 0.038(3) -0.007(2) 0.014(2) -0.0009(19)
C32 0.040(3) 0.031(3) 0.045(3) -0.006(2) 0.008(2) -0.004(2)
C33 0.044(3) 0.031(3) 0.048(3) -0.004(2) 0.003(2) 0.007(2)
C34 0.049(3) 0.040(3) 0.053(3) -0.002(3) 0.014(3) 0.004(2)
C35 0.058(3) 0.029(3) 0.046(3) -0.008(2) 0.009(3) 0.009(2)
C36 0.053(3) 0.033(3) 0.046(3) -0.003(2) 0.002(2) 0.003(2)
C37 0.050(3) 0.036(3) 0.055(3) 0.003(3) 0.008(3) -0.003(2)
C38 0.056(3) 0.034(3) 0.044(3) -0.002(2) 0.011(2) -0.004(2)
C39 0.033(2) 0.020(2) 0.042(3) 0.003(2) 0.010(2) -0.0009(18)
C40 0.032(2) 0.023(2) 0.031(2) 0.0004(19) 0.0086(19) -0.0037(18)
C41 0.029(2) 0.025(2) 0.035(2) -0.003(2) 0.0094(19) -0.0029(18)
C42 0.030(2) 0.020(2) 0.046(3) 0.010(2) 0.019(2) 0.0102(18)
C43 0.029(2) 0.032(2) 0.034(2) 0.001(2) 0.011(2) 0.0043(19)
C44 0.029(2) 0.021(2) 0.045(3) -0.004(2) 0.016(2) 0.0022(18)
C45 0.030(2) 0.019(2) 0.043(3) 0.0044(19) 0.019(2) 0.0040(17)
C46 0.029(2) 0.020(2) 0.036(3) -0.0020(19) 0.0132(19) 0.0046(17)
C47 0.026(2) 0.019(2) 0.040(3) -0.0020(19) 0.009(2) 0.0007(17)
C48 0.044(3) 0.018(2) 0.034(2) -0.0046(19) 0.014(2) -0.0016(19)
C49 0.036(2) 0.027(2) 0.043(3) 0.001(2) 0.016(2) 0.0003(19)
C50 0.041(3) 0.027(2) 0.048(3) 0.002(2) 0.024(2) 0.000(2)
C51 0.042(2) 0.022(2) 0.029(2) -0.0018(19) 0.012(2) -0.0032(19)
C52 0.042(3) 0.022(2) 0.037(3) -0.0002(19) 0.014(2) 0.0009(19)
C53 0.037(2) 0.023(2) 0.035(3) -0.0033(19) 0.012(2) -0.0060(19)
C54 0.042(3) 0.026(2) 0.040(3) 0.004(2) 0.016(2) 0.003(2)
C55 0.049(3) 0.026(2) 0.039(3) 0.001(2) 0.015(2) 0.000(2)
C56 0.051(3) 0.041(3) 0.060(3) -0.001(2) 0.027(3) -0.004(2)
C57 0.051(3) 0.056(3) 0.063(4) 0.011(3) 0.021(3) -0.014(3)
C58 0.056(3) 0.038(3) 0.068(4) 0.005(3) 0.012(3) -0.015(3)
C59 0.076(4) 0.033(3) 0.074(4) -0.003(3) 0.027(3) -0.006(3)
C60 0.058(3) 0.029(3) 0.062(3) 0.002(2) 0.031(3) -0.001(2)
O7 0.081(3) 0.097(3) 0.082(3) 0.023(2) 0.040(2) 0.027(3)
C61 0.089(5) 0.118(6) 0.083(5) 0.023(4) 0.039(4) 0.031(4)
C62 0.089(5) 0.098(5) 0.065(4) 0.014(4) 0.018(4) 0.044(4)
C63 0.091(5) 0.107(6) 0.097(5) 0.021(4) 0.054(4) 0.018(4)
C64 0.106(6) 0.118(6) 0.160(8) 0.046(6) 0.090(6) 0.030(5)
C65 0.084(5) 0.169(7) 0.169(7) 0.047(6) 0.057(5) -0.003(5)
C66 0.095(4) 0.083(4) 0.090(4) 0.008(3) 0.023(3) -0.021(3)
C67 0.144(5) 0.140(5) 0.143(5) 0.008(4) 0.048(4) -0.022(4)
C68 0.129(5) 0.120(5) 0.134(5) 0.004(4) 0.027(4) -0.011(4)
C69 0.120(4) 0.119(5) 0.123(5) -0.006(4) 0.041(4) 0.004(4)
C70 0.179(6) 0.173(6) 0.175(6) -0.001(4) 0.059(4) 0.014(4)
C71 0.145(5) 0.153(5) 0.152(5) 0.007(4) 0.042(4) 0.007(4)
C72 0.185(13) 0.155(15) 0.111(11) 0.032(11) 0.029(10) 0.020(12)
C73 0.104(6) 0.095(6) 0.102(6) 0.012(6) 0.035(5) 0.013(5)
C74 0.100(7) 0.102(7) 0.102(7) 0.013(6) 0.030(6) 0.015(6)
C75 0.103(7) 0.104(7) 0.095(7) 0.000(6) 0.029(6) 0.032(6)
C76 0.108(7) 0.079(6) 0.098(7) 0.003(6) 0.027(6) 0.028(6)
C77 0.106(7) 0.084(7) 0.099(8) 0.010(6) 0.016(6) 0.007(6)
C78 0.099(7) 0.088(7) 0.089(7) 0.020(6) 0.029(6) 0.011(6)
C73A 0.094(6) 0.087(6) 0.094(6) 0.015(5) 0.024(5) 0.014(5)
C72A 0.139(13) 0.097(11) 0.135(13) 0.063(11) 0.013(11) 0.027(10)
C74A 0.096(6) 0.091(7) 0.097(7) 0.000(6) 0.029(6) 0.021(6)
C78A 0.099(7) 0.094(7) 0.108(7) 0.032(6) 0.023(6) 0.002(6)
C76A 0.121(8) 0.117(8) 0.126(8) 0.012(7) 0.030(6) -0.008(7)
C77A 0.135(8) 0.112(8) 0.109(8) 0.016(7) 0.029(7) 0.003(7)
C75A 0.101(8) 0.104(8) 0.119(8) 0.019(6) 0.038(6) 0.001(6)

loop_
_atom_type_symbol
_atom_type_description
_atom_type_scat_dispersion_real
_atom_type_scat_dispersion_imag
_atom_type_scat_source
C C 0.0033 0.0016 'International Tables Vol C Tables 4.2.6.8 and 6.1.1.4'
H H 0.0000 0.0000 'International Tables Vol C Tables 4.2.6.8 and 6.1.1.4'
N N 0.0061 0.0033 'International Tables Vol C Tables 4.2.6.8 and 6.1.1.4'
O O 0.0106 0.0060 'International Tables Vol C Tables 4.2.6.8 and 6.1.1.4'

loop_
_geom_angle_atom_site_label_1
_geom_angle_atom_site_label_2
_geom_angle_atom_site_label_3
_geom_angle
C16 O1 C17 116.6(3)
C15 O2 C46 117.0(3)
C41 O3 C42 116.2(3)
C39 O4 C19 117.0(3)
C23 O5 C21 116.6(3)
C24 O6 C44 116.1(3)
C7 N1 C1 120.2(4)
C16 N2 C14 113.1(4)
C16 N3 C15 111.9(4)
C15 N4 C14 113.3(4)
C39 N5 C41 112.2(3)
C39 N6 C40 113.5(3)
C41 N7 C40 113.3(3)
C54 N8 C55 119.7(4)
C24 N9 C23 112.2(3)
C23 N10 C25 114.2(3)
C24 N11 C25 113.6(3)
C32 N12 C33 119.3(4)
C2 C1 N1 123.1(4)
C6 C1 N1 118.0(4)
C6 C1 C2 118.6(5)
C1 C2 H2 119.8
C1 C2 C3 120.4(5)
C3 C2 H2 119.8
C2 C3 H3 119.5
C4 C3 C2 121.0(5)
C4 C3 H3 119.5
C3 C4 H4 120.6
C5 C4 C3 118.8(5)
C5 C4 H4 120.6
C4 C5 H5 119.8
C4 C5 C6 120.4(5)
C6 C5 H5 119.8
C1 C6 C5 120.8(5)
C1 C6 H6 119.6
C5 C6 H6 119.6
N1 C7 H7 118.0
N1 C7 C8 123.9(5)
C8 C7 H7 118.0
C9 C8 C7 120.6(4)
C9 C8 C13 118.1(4)
C13 C8 C7 121.3(4)
C8 C9 H9 119.2
C8 C9 C10 121.7(5)
C10 C9 H9 119.2
C9 C10 H10 119.9
C11 C10 C9 120.2(4)
C11 C10 H10 119.9
C10 C11 C12 118.6(4)
C10 C11 C14 121.0(4)
C12 C11 C14 120.4(4)
C11 C12 H12 119.5
C13 C12 C11 121.0(4)
C13 C12 H12 119.5
C8 C13 H13 119.8
C12 C13 C8 120.3(4)
C12 C13 H13 119.8
N2 C14 N4 125.6(4)
N2 C14 C11 116.3(4)
N4 C14 C11 118.0(4)
N3 C15 O2 117.2(4)
N4 C15 O2 114.9(4)
N4 C15 N3 127.9(4)
N2 C16 O1 113.8(4)
N2 C16 N3 128.2(4)
N3 C16 O1 118.0(4)
C18 C17 O1 118.1(4)
C18 C17 C22 122.2(4)
C22 C17 O1 119.7(4)
C17 C18 H18 121.2
C19 C18 C17 117.6(4)
C19 C18 H18 121.2
C18 C19 O4 118.7(4)
C18 C19 C20 123.0(4)
C20 C19 O4 118.3(4)
C19 C20 H20 121.6
C19 C20 C21 116.7(4)
C21 C20 H20 121.6
C20 C21 O5 117.6(4)
C22 C21 O5 119.6(4)
C22 C21 C20 122.8(4)
C17 C22 H22 121.2
C21 C22 C17 117.7(4)
C21 C22 H22 121.2
N9 C23 O5 117.7(3)
N10 C23 O5 114.9(3)
N10 C23 N9 127.4(4)
N9 C24 O6 117.9(3)
N11 C24 O6 114.4(3)
N11 C24 N9 127.7(4)
N10 C25 N11 124.9(4)
N10 C25 C26 117.0(3)
N11 C25 C26 118.1(3)
C27 C26 C25 119.9(4)
C31 C26 C25 120.3(4)
C31 C26 C27 119.9(4)
C26 C27 H27 120.1
C28 C27 C26 119.7(4)
C28 C27 H27 120.1
C27 C28 H28 119.5
C27 C28 C29 121.0(4)
C29 C28 H28 119.5
C28 C29 C30 119.3(4)
C28 C29 C32 121.2(4)
C30 C29 C32 119.5(4)
C29 C30 H30 119.8
C31 C30 C29 120.3(4)
C31 C30 H30 119.8
C26 C31 H31 120.1
C30 C31 C26 119.7(4)
C30 C31 H31 120.1
N12 C32 C29 121.4(4)
N12 C32 H32 119.3
C29 C32 H32 119.3
C34 C33 N12 116.9(4)
C38 C33 N12 123.4(4)
C38 C33 C34 119.6(4)
C33 C34 H34 120.1
C35 C34 C33 119.9(5)
C35 C34 H34 120.1
C34 C35 H35 119.7
C34 C35 C36 120.5(5)
C36 C35 H35 119.7
C35 C36 H36 120.2
C37 C36 C35 119.5(4)
C37 C36 H36 120.2
C36 C37 H37 119.5
C36 C37 C38 120.9(5)
C38 C37 H37 119.5
C33 C38 C37 119.5(5)
C33 C38 H38 120.3
C37 C38 H38 120.3
N5 C39 O4 118.1(3)
N5 C39 N6 127.8(4)
N6 C39 O4 114.0(3)
N6 C40 N7 125.5(4)
N6 C40 C48 117.9(3)
N7 C40 C48 116.6(4)
N5 C41 O3 118.2(3)
N7 C41 O3 114.1(3)
N7 C41 N5 127.7(4)
C43 C42 O3 118.6(4)
C47 C42 O3 119.1(4)
C47 C42 C43 122.2(4)
C42 C43 H43 121.2
C42 C43 C44 117.7(4)
C44 C43 H43 121.2
C43 C44 O6 117.4(4)
C45 C44 O6 120.6(3)
C45 C44 C43 122.0(4)
C44 C45 H45 121.0
C44 C45 C46 118.0(4)
C46 C45 H45 121.0
C45 C46 O2 119.5(3)
C45 C46 C47 122.2(4)
C47 C46 O2 118.3(3)
C42 C47 C46 117.9(4)
C42 C47 H47 121.0
C46 C47 H47 121.0
C49 C48 C40 119.9(4)
C49 C48 C53 119.8(4)
C53 C48 C40 120.2(4)
C48 C49 H49 120.2
C50 C49 C48 119.7(4)
C50 C49 H49 120.2
C49 C50 H50 119.5
C51 C50 C49 120.9(4)
C51 C50 H50 119.5
C50 C51 C52 119.0(4)
C50 C51 C54 121.6(4)
C52 C51 C54 119.2(4)
C51 C52 H52 119.6
C53 C52 C51 120.8(4)
C53 C52 H52 119.6
C48 C53 H53 120.2
C52 C53 C48 119.7(4)
C52 C53 H53 120.2
N8 C54 C51 122.0(4)
N8 C54 H54 119.0
C51 C54 H54 119.0
C56 C55 N8 117.9(4)
C60 C55 N8 123.6(4)
C60 C55 C56 118.3(4)
C55 C56 H56 119.6
C57 C56 C55 120.8(5)
C57 C56 H56 119.6
C56 C57 H57 119.9
C56 C57 C58 120.3(5)
C58 C57 H57 119.9
C57 C58 H58 120.4
C59 C58 C57 119.2(5)
C59 C58 H58 120.4
C58 C59 H59 119.5
C58 C59 C60 121.0(5)
C60 C59 H59 119.5
C55 C60 H60 119.8
C59 C60 C55 120.3(4)
C59 C60 H60 119.8
C62 O7 C63 114.2(5)
H61A C61 H61B 109.5
H61A C61 H61C 109.5
H61B C61 H61C 109.5
C62 C61 H61A 109.5
C62 C61 H61B 109.5
C62 C61 H61C 109.5
O7 C62 C61 110.0(5)
O7 C62 H62A 109.7
O7 C62 H62B 109.7
C61 C62 H62A 109.7
C61 C62 H62B 109.7
H62A C62 H62B 108.2
O7 C63 H63A 109.9
O7 C63 H63B 109.9
O7 C63 C64 109.0(6)
H63A C63 H63B 108.3
C64 C63 H63A 109.9
C64 C63 H63B 109.9
C63 C64 H64A 109.5
C63 C64 H64B 109.5
C63 C64 H64C 109.5
H64A C64 H64B 109.5
H64A C64 H64C 109.5
H64B C64 H64C 109.5
H65A C65 H65B 109.5
H65A C65 H65C 109.5
H65B C65 H65C 109.5
C66 C65 H65A 109.5
C66 C65 H65B 109.5
C66 C65 H65C 109.5
C67 C66 C65 122.9(7)
C67 C66 C71 120.6(8)
C71 C66 C65 116.5(7)
C66 C67 H67 120.0
C66 C67 C68 119.9(9)
C68 C67 H67 120.0
C67 C68 H68 118.4
C69 C68 C67 123.1(9)
C69 C68 H68 118.4
C68 C69 H69 123.5
C68 C69 C70 113.0(9)
C70 C69 H69 123.5
C69 C70 H70 116.1
C69 C70 C71 127.7(10)
C71 C70 H70 116.1
C66 C71 C70 115.4(9)
C66 C71 H71 122.3
C70 C71 H71 122.3
H72A C72 H72B 109.5
H72A C72 H72C 109.5
H72B C72 H72C 109.5
C73 C72 H72A 109.5
C73 C72 H72B 109.5
C73 C72 H72C 109.5
C74 C73 C72 123.8(16)
C74 C73 C78 114.8(16)
C78 C73 C72 121.2(16)
C73 C74 H74 117.6
C75 C74 C73 124.7(19)
C75 C74 H74 117.6
C74 C75 H75 122.0
C76 C75 C74 116.1(18)
C76 C75 H75 122.0
C75 C76 H76 118.1
C75 C76 C77 123.8(17)
C77 C76 H76 118.1
C76 C77 H77 122.1
C78 C77 C76 115.8(17)
C78 C77 H77 122.1
C73 C78 H78 117.8
C77 C78 C73 124.5(17)
C77 C78 H78 117.8
C74A C73A C72A 119.9(17)
C74A C73A C78A 112.1(18)
C78A C73A C72A 127.6(19)
C73A C72A H72D 109.5
C73A C72A H72E 109.5
C73A C72A H72F 109.5
H72D C72A H72E 109.5
H72D C72A H72F 109.5
H72E C72A H72F 109.5
C73A C74A H74A 120.3
C73A C74A C75A 119.4(19)
C75A C74A H74A 120.3
C73A C78A H78A 114.0
C77A C78A C73A 132(2)
C77A C78A H78A 114.0
C77A C76A H76A 120.5
C75A C76A H76A 120.5
C75A C76A C77A 119(2)
C78A C77A C76A 113(2)
C78A C77A H77A 123.7
C76A C77A H77A 123.7
C74A C75A H75A 117.6
C76A C75A C74A 125(2)
C76A C75A H75A 117.6

loop_
_geom_bond_atom_site_label_1
_geom_bond_atom_site_label_2
_geom_bond_distance
O1 C16 1.362(5)
O1 C17 1.399(5)
O2 C15 1.350(5)
O2 C46 1.412(5)
O3 C41 1.347(4)
O3 C42 1.406(5)
O4 C19 1.414(5)
O4 C39 1.352(5)
O5 C21 1.405(5)
O5 C23 1.347(5)
O6 C24 1.355(4)
O6 C44 1.408(5)
N1 C1 1.417(6)
N1 C7 1.240(6)
N2 C14 1.340(5)
N2 C16 1.318(5)
N3 C15 1.330(5)
N3 C16 1.328(5)
N4 C14 1.341(5)
N4 C15 1.317(5)
N5 C39 1.322(5)
N5 C41 1.331(5)
N6 C39 1.327(5)
N6 C40 1.335(5)
N7 C40 1.342(5)
N7 C41 1.326(5)
N8 C54 1.266(5)
N8 C55 1.419(5)
N9 C23 1.334(5)
N9 C24 1.325(5)
N10 C23 1.318(5)
N10 C25 1.333(5)
N11 C24 1.324(5)
N11 C25 1.346(5)
N12 C32 1.276(5)
N12 C33 1.420(6)
C1 C2 1.367(7)
C1 C6 1.362(6)
C2 H2 0.9300
C2 C3 1.381(7)
C3 H3 0.9300
C3 C4 1.363(7)
C4 H4 0.9300
C4 C5 1.356(7)
C5 H5 0.9300
C5 C6 1.393(7)
C6 H6 0.9300
C7 H7 0.9300
C7 C8 1.467(6)
C8 C9 1.377(6)
C8 C13 1.384(6)
C9 H9 0.9300
C9 C10 1.382(7)
C10 H10 0.9300
C10 C11 1.364(6)
C11 C12 1.394(6)
C11 C14 1.479(6)
C12 H12 0.9300
C12 C13 1.373(6)
C13 H13 0.9300
C17 C18 1.374(6)
C17 C22 1.381(6)
C18 H18 0.9300
C18 C19 1.370(6)
C19 C20 1.377(5)
C20 H20 0.9300
C20 C21 1.387(5)
C21 C22 1.364(6)
C22 H22 0.9300
C25 C26 1.484(6)
C26 C27 1.393(5)
C26 C31 1.388(5)
C27 H27 0.9300
C27 C28 1.376(6)
C28 H28 0.9300
C28 C29 1.376(6)
C29 C30 1.395(6)
C29 C32 1.468(6)
C30 H30 0.9300
C30 C31 1.383(6)
C31 H31 0.9300
C32 H32 0.9300
C33 C34 1.408(6)
C33 C38 1.380(6)
C34 H34 0.9300
C34 C35 1.374(6)
C35 H35 0.9300
C35 C36 1.386(6)
C36 H36 0.9300
C36 C37 1.375(6)
C37 H37 0.9300
C37 C38 1.393(6)
C38 H38 0.9300
C40 C48 1.483(5)
C42 C43 1.376(6)
C42 C47 1.372(6)
C43 H43 0.9300
C43 C44 1.390(6)
C44 C45 1.369(6)
C45 H45 0.9300
C45 C46 1.375(5)
C46 C47 1.380(5)
C47 H47 0.9300
C48 C49 1.388(5)
C48 C53 1.400(6)
C49 H49 0.9300
C49 C50 1.387(6)
C50 H50 0.9300
C50 C51 1.385(6)
C51 C52 1.395(5)
C51 C54 1.471(5)
C52 H52 0.9300
C52 C53 1.379(5)
C53 H53 0.9300
C54 H54 0.9300
C55 C56 1.392(6)
C55 C60 1.389(6)
C56 H56 0.9300
C56 C57 1.373(6)
C57 H57 0.9300
C57 C58 1.380(7)
C58 H58 0.9300
C58 C59 1.373(7)
C59 H59 0.9300
C59 C60 1.373(6)
C60 H60 0.9300
O7 C62 1.401(6)
O7 C63 1.420(7)
C61 H61A 0.9600
C61 H61B 0.9600
C61 H61C 0.9600
C61 C62 1.477(8)
C62 H62A 0.9700
C62 H62B 0.9700
C63 H63A 0.9700
C63 H63B 0.9700
C63 C64 1.486(9)
C64 H64A 0.9600
C64 H64B 0.9600
C64 H64C 0.9600
C65 H65A 0.9600
C65 H65B 0.9600
C65 H65C 0.9600
C65 C66 1.573(7)
C66 C67 1.3788(10)
C66 C71 1.3796(10)
C67 H67 0.9300
C67 C68 1.3794(10)
C68 H68 0.9300
C68 C69 1.3789(10)
C69 H69 0.9300
C69 C70 1.3798(10)
C70 H70 0.9300
C70 C71 1.3800(10)
C71 H71 0.9300
C72 H72A 0.9600
C72 H72B 0.9600
C72 H72C 0.9600
C72 C73 1.523(10)
C73 C74 1.377(9)
C73 C78 1.381(9)
C74 H74 0.9300
C74 C75 1.368(9)
C75 H75 0.9300
C75 C76 1.361(9)
C76 H76 0.9300
C76 C77 1.387(10)
C77 H77 0.9300
C77 C78 1.361(10)
C78 H78 0.9300
C73A C72A 1.514(10)
C73A C74A 1.380(10)
C73A C78A 1.390(10)
C72A H72D 0.9600
C72A H72E 0.9600
C72A H72F 0.9600
C74A H74A 0.9300
C74A C75A 1.389(10)
C78A H78A 0.9300
C78A C77A 1.380(10)
C76A H76A 0.9300
C76A C77A 1.389(10)
C76A C75A 1.374(10)
C77A H77A 0.9300
C75A H75A 0.9300
